data_2228044
loop_
_publ_author_name
'Choi, Hyeong'
'Shim, Yong Suk'
'Han, Byung Hee'
'Kang, Sung Kwon'
'Sung, Chang Keun'

_publ_section_title
;
 <i>N</i>-(2,5-Dimethoxyphenyl)-<i>N</i>'-[4-(2-hydroxyethyl)phenyl]urea
;
_journal_coeditor_code VM2041
_journal_issue 9
_journal_name_full 'Acta Crystallographica Section E'
_journal_page_first o2388
_journal_page_last o2389
_journal_paper_doi 10.1107/S1600536810033520
_journal_volume 66
_journal_year 2010
_chemical_formula_iupac 'C17 H20 N2 O4'
_chemical_formula_moiety 'C17 H20 N2 O4'
_chemical_formula_sum 'C17 H20 N2 O4'
_chemical_formula_weight 316.35
_chemical_name_systematic
;
<i>N</i>-(2,5-Dimethoxyphenyl)-<i>N</i>'-[4-(2-hydroxyethyl)phenyl]urea
;
_space_group_IT_number 14
_symmetry_cell_setting monoclinic
_symmetry_space_group_name_Hall '-P 2ybc'
_symmetry_space_group_name_H-M 'P 1 21/c 1'
_audit_creation_method 'WinGX routine CIF_UPDATE'
_cell_angle_alpha 90
_cell_angle_beta 98.930(3)
_cell_angle_gamma 90
_cell_formula_units_Z 4
_cell_length_a 18.7551(18)
_cell_length_b 6.8095(6)
_cell_length_c 12.6881(12)
_cell_measurement_reflns_used 4670
_cell_measurement_temperature 296(2)
_cell_measurement_theta_max 28.04
_cell_measurement_theta_min 2.93
_cell_volume 1600.8(3)
_computing_cell_refinement 'SAINT (Bruker, 2002)'
_computing_data_collection 'SMART (Bruker, 2002)'
_computing_data_reduction 'SAINT (Bruker, 2002)'
_computing_molecular_graphics 'DIAMOND (Brandenburg, 2010)'
_computing_publication_material 'WinGX (Farrugia, 1999)'
_computing_structure_refinement 'SHELXL97 (Sheldrick, 2008)'
_computing_structure_solution 'SHELXS97 (Sheldrick, 2008)'
_diffrn_ambient_temperature 296(2)
_diffrn_measured_fraction_theta_full 0.969
_diffrn_measured_fraction_theta_max 0.969
_diffrn_measurement_device_type 'Bruker SMART CCD area-detector'
_diffrn_measurement_method '\f and \w scans'
_diffrn_radiation_type MoK\a
_diffrn_radiation_wavelength 0.71073
_diffrn_reflns_av_R_equivalents 0.0449
_diffrn_reflns_limit_h_max 24
_diffrn_reflns_limit_h_min -20
_diffrn_reflns_limit_k_max 5
_diffrn_reflns_limit_k_min -8
_diffrn_reflns_limit_l_max 7
_diffrn_reflns_limit_l_min -16
_diffrn_reflns_number 13398
_diffrn_reflns_theta_full 27.5
_diffrn_reflns_theta_max 27.5
_diffrn_reflns_theta_min 2.2
_exptl_absorpt_coefficient_mu 0.094
_exptl_absorpt_correction_type none
_exptl_crystal_colour colourless
_exptl_crystal_density_diffrn 1.313
_exptl_crystal_density_method 'not measured'
_exptl_crystal_description plate
_exptl_crystal_F_000 672
_exptl_crystal_size_max 0.307
_exptl_crystal_size_mid 0.282
_exptl_crystal_size_min 0.081
_refine_diff_density_max 0.147
_refine_diff_density_min -0.162
_refine_ls_extinction_method none
_refine_ls_goodness_of_fit_ref 1.033
_refine_ls_hydrogen_treatment mixed
_refine_ls_matrix_type full
_refine_ls_number_parameters 222
_refine_ls_number_reflns 3563
_refine_ls_number_restraints 0
_refine_ls_restrained_S_all 1.033
_refine_ls_R_factor_gt 0.0384
_refine_ls_shift/su_max 0
_refine_ls_structure_factor_coef Fsqd
_refine_ls_weighting_details 'calc w=1/[\s^2^(Fo^2^)+(0.0527P)^2^+0.0870P] where P=(Fo^2^+2Fc^2^)/3'
_refine_ls_weighting_scheme calc
_refine_ls_wR_factor_ref 0.1082
_reflns_number_gt 2473
_reflns_number_total 3563
_reflns_threshold_expression I>2\s(I)
_cod_data_source_file vm2041.cif
_cod_data_source_block I
_cod_original_sg_symbol_H-M 'P 21/c'
_cod_database_code 2228044
_cod_database_fobs_code 2228044

loop_
_symmetry_equiv_pos_as_xyz
'x, y, z'
'-x, y+1/2, -z+1/2'
'-x, -y, -z'
'x, -y-1/2, z-1/2'

loop_
_atom_site_type_symbol
_atom_site_label
_atom_site_fract_x
_atom_site_fract_y
_atom_site_fract_z
_atom_site_U_iso_or_equiv
_atom_site_adp_type
_atom_site_calc_flag
_atom_site_refinement_flags
_atom_site_occupancy
_atom_site_disorder_assembly
_atom_site_disorder_group
C C1 0.81571(7) 0.4546(2) 0.70224(10) 0.0478(3) Uani d . 1 . .
C C2 0.85245(8) 0.6263(2) 0.68225(10) 0.0512(3) Uani d . 1 . .
C C3 0.91672(8) 0.6722(2) 0.74533(12) 0.0594(4) Uani d . 1 . .
H H3 0.9415 0.7852 0.7315 0.071 Uiso calc R 1 . .
C C4 0.94471(8) 0.5516(2) 0.82909(12) 0.0603(4) Uani d . 1 . .
H H4 0.9877 0.5848 0.8723 0.072 Uiso calc R 1 . .
C C5 0.90884(8) 0.3820(2) 0.84865(11) 0.0533(3) Uani d . 1 . .
C C6 0.84471(8) 0.3320(2) 0.78530(11) 0.0515(3) Uani d . 1 . .
H H6 0.8211 0.2166 0.7983 0.062 Uiso calc R 1 . .
N N7 0.75121(7) 0.41428(19) 0.63308(9) 0.0557(3) Uani d . 1 . .
H H7 0.7438(8) 0.482(2) 0.5747(12) 0.061(4) Uiso d . 1 . .
C C8 0.69226(7) 0.31819(18) 0.65892(10) 0.0456(3) Uani d . 1 . .
O O9 0.69222(6) 0.23814(17) 0.74516(8) 0.0696(3) Uani d . 1 . .
N N10 0.63478(6) 0.32245(17) 0.58002(9) 0.0483(3) Uani d . 1 . .
H H10 0.6403(7) 0.3846(19) 0.5222(11) 0.049(4) Uiso d . 1 . .
C C11 0.56284(7) 0.26392(17) 0.58430(10) 0.0420(3) Uani d . 1 . .
C C12 0.51483(8) 0.26886(18) 0.48941(10) 0.0461(3) Uani d . 1 . .
H H12 0.5314 0.3014 0.4263 0.055 Uiso calc R 1 . .
C C13 0.44293(8) 0.22611(18) 0.48762(11) 0.0475(3) Uani d . 1 . .
H H13 0.4118 0.2295 0.423 0.057 Uiso calc R 1 . .
C C14 0.41582(7) 0.17787(17) 0.58034(11) 0.0460(3) Uani d . 1 . .
C C15 0.46477(8) 0.1691(2) 0.67378(11) 0.0542(4) Uani d . 1 . .
H H15 0.4483 0.134 0.7366 0.065 Uiso calc R 1 . .
C C16 0.53723(8) 0.2105(2) 0.67713(10) 0.0519(3) Uani d . 1 . .
H H16 0.5687 0.2026 0.7413 0.062 Uiso calc R 1 . .
C C17 0.33652(8) 0.1382(2) 0.57897(12) 0.0567(4) Uani d . 1 . .
H H17A 0.3309 0.0088 0.6086 0.068 Uiso calc R 1 . .
H H17B 0.3124 0.1373 0.5056 0.068 Uiso calc R 1 . .
C C18 0.30012(9) 0.2874(2) 0.64108(12) 0.0585(4) Uani d . 1 . .
H H18A 0.2503 0.2494 0.6416 0.07 Uiso calc R 1 . .
H H18B 0.3245 0.2921 0.7143 0.07 Uiso calc R 1 . .
O O19 0.30252(6) 0.47658(15) 0.59305(8) 0.0582(3) Uani d . 1 . .
H H19 0.3042(9) 0.563(3) 0.6438(15) 0.085(6) Uiso d . 1 . .
O O20 0.81964(6) 0.73557(16) 0.59742(9) 0.0684(3) Uani d . 1 . .
C C21 0.85404(10) 0.9101(3) 0.57235(14) 0.0816(5) Uani d . 1 . .
H H21A 0.8596 0.9967 0.6328 0.122 Uiso calc R 1 . .
H H21B 0.8253 0.9731 0.5127 0.122 Uiso calc R 1 . .
H H21C 0.9007 0.8792 0.5545 0.122 Uiso calc R 1 . .
O O22 0.94077(6) 0.27125(18) 0.93408(9) 0.0717(3) Uani d . 1 . .
C C23 0.90471(10) 0.1000(3) 0.96033(14) 0.0786(5) Uani d . 1 . .
H H23A 0.8569 0.1336 0.9725 0.118 Uiso calc R 1 . .
H H23B 0.931 0.0422 1.0237 0.118 Uiso calc R 1 . .
H H23C 0.9017 0.0077 0.9026 0.118 Uiso calc R 1 . .

loop_
_atom_site_aniso_label
_atom_site_aniso_U_11
_atom_site_aniso_U_22
_atom_site_aniso_U_33
_atom_site_aniso_U_12
_atom_site_aniso_U_13
_atom_site_aniso_U_23
C1 0.0455(8) 0.0566(8) 0.0415(7) -0.0014(6) 0.0072(6) -0.0008(6)
C2 0.0520(9) 0.0562(8) 0.0455(7) -0.0027(7) 0.0075(7) 0.0017(6)
C3 0.0537(9) 0.0628(9) 0.0619(9) -0.0110(7) 0.0099(8) -0.0016(7)
C4 0.0474(9) 0.0749(10) 0.0567(9) -0.0025(7) 0.0017(7) -0.0022(8)
C5 0.0476(8) 0.0672(9) 0.0445(7) 0.0075(7) 0.0051(6) 0.0014(7)
C6 0.0512(9) 0.0565(8) 0.0468(7) -0.0010(6) 0.0073(7) 0.0019(6)
N7 0.0557(8) 0.0655(8) 0.0434(6) -0.0115(6) -0.0001(6) 0.0129(6)
C8 0.0517(8) 0.0435(7) 0.0408(7) 0.0000(6) 0.0049(6) 0.0041(5)
O9 0.0631(7) 0.0879(8) 0.0550(6) -0.0102(5) 0.0000(5) 0.0303(6)
N10 0.0527(7) 0.0535(6) 0.0381(6) -0.0037(5) 0.0048(5) 0.0070(5)
C11 0.0501(8) 0.0355(6) 0.0400(6) 0.0001(5) 0.0053(6) -0.0010(5)
C12 0.0579(9) 0.0431(7) 0.0368(6) 0.0010(6) 0.0062(6) 0.0032(5)
C13 0.0566(9) 0.0420(6) 0.0409(7) 0.0016(6) -0.0017(6) -0.0002(5)
C14 0.0530(8) 0.0362(6) 0.0482(7) -0.0004(6) 0.0057(6) -0.0019(5)
C15 0.0608(10) 0.0614(8) 0.0416(7) -0.0048(7) 0.0118(7) 0.0031(6)
C16 0.0558(9) 0.0613(8) 0.0369(7) -0.0025(7) 0.0012(6) 0.0023(6)
C17 0.0572(9) 0.0500(7) 0.0623(9) -0.0067(7) 0.0070(7) 0.0022(7)
C18 0.0607(10) 0.0674(9) 0.0497(8) -0.0025(7) 0.0154(7) 0.0092(7)
O19 0.0772(7) 0.0569(6) 0.0417(5) 0.0039(5) 0.0133(5) -0.0018(5)
O20 0.0651(7) 0.0690(7) 0.0666(7) -0.0169(5) -0.0045(6) 0.0212(5)
C21 0.0899(13) 0.0691(10) 0.0816(12) -0.0219(9) 0.0003(10) 0.0213(9)
O22 0.0582(7) 0.0874(8) 0.0647(7) 0.0025(6) -0.0060(5) 0.0186(6)
C23 0.0776(12) 0.0815(12) 0.0741(11) 0.0069(9) 0.0035(9) 0.0232(10)

loop_
_atom_type_symbol
_atom_type_description
_atom_type_scat_dispersion_real
_atom_type_scat_dispersion_imag
_atom_type_scat_source
C C 0.0033 0.0016 'International Tables Vol C Tables 4.2.6.8 and 6.1.1.4'
H H 0 0 'International Tables Vol C Tables 4.2.6.8 and 6.1.1.4'
N N 0.0061 0.0033 'International Tables Vol C Tables 4.2.6.8 and 6.1.1.4'
O O 0.0106 0.006 'International Tables Vol C Tables 4.2.6.8 and 6.1.1.4'

loop_
_geom_angle_atom_site_label_1
_geom_angle_atom_site_label_2
_geom_angle_atom_site_label_3
_geom_angle_site_symmetry_1
_geom_angle_site_symmetry_3
_geom_angle
_geom_angle_publ_flag
C6 C1 C2 . . 119.60(13) ?
C6 C1 N7 . . 123.65(13) ?
C2 C1 N7 . . 116.72(12) ?
O20 C2 C3 . . 125.36(13) ?
O20 C2 C1 . . 114.92(12) ?
C3 C2 C1 . . 119.72(13) ?
C2 C3 C4 . . 120.47(14) ?
C2 C3 H3 . . 119.8 ?
C4 C3 H3 . . 119.8 ?
C5 C4 C3 . . 119.93(14) ?
C5 C4 H4 . . 120 ?
C3 C4 H4 . . 120 ?
C4 C5 O22 . . 115.81(13) ?
C4 C5 C6 . . 120.46(14) ?
O22 C5 C6 . . 123.73(14) ?
C5 C6 C1 . . 119.80(13) ?
C5 C6 H6 . . 120.1 ?
C1 C6 H6 . . 120.1 ?
C8 N7 C1 . . 126.35(11) ?
C8 N7 H7 . . 115.6(10) ?
C1 N7 H7 . . 116.0(10) ?
O9 C8 N10 . . 124.10(13) ?
O9 C8 N7 . . 122.73(13) ?
N10 C8 N7 . . 113.16(11) ?
C8 N10 C11 . . 128.33(11) ?
C8 N10 H10 . . 116.8(9) ?
C11 N10 H10 . . 114.2(9) ?
C12 C11 C16 . . 118.65(12) ?
C12 C11 N10 . . 116.99(11) ?
C16 C11 N10 . . 124.31(12) ?
C13 C12 C11 . . 120.76(12) ?
C13 C12 H12 . . 119.6 ?
C11 C12 H12 . . 119.6 ?
C12 C13 C14 . . 121.44(13) ?
C12 C13 H13 . . 119.3 ?
C14 C13 H13 . . 119.3 ?
C15 C14 C13 . . 116.99(13) ?
C15 C14 C17 . . 121.59(12) ?
C13 C14 C17 . . 121.42(13) ?
C16 C15 C14 . . 122.41(12) ?
C16 C15 H15 . . 118.8 ?
C14 C15 H15 . . 118.8 ?
C15 C16 C11 . . 119.71(13) ?
C15 C16 H16 . . 120.1 ?
C11 C16 H16 . . 120.1 ?
C14 C17 C18 . . 113.43(12) ?
C14 C17 H17A . . 108.9 ?
C18 C17 H17A . . 108.9 ?
C14 C17 H17B . . 108.9 ?
C18 C17 H17B . . 108.9 ?
H17A C17 H17B . . 107.7 ?
O19 C18 C17 . . 109.69(11) ?
O19 C18 H18A . . 109.7 ?
C17 C18 H18A . . 109.7 ?
O19 C18 H18B . . 109.7 ?
C17 C18 H18B . . 109.7 ?
H18A C18 H18B . . 108.2 ?
C18 O19 H19 . . 107.0(12) ?
C2 O20 C21 . . 117.91(12) ?
O20 C21 H21A . . 109.5 ?
O20 C21 H21B . . 109.5 ?
H21A C21 H21B . . 109.5 ?
O20 C21 H21C . . 109.5 ?
H21A C21 H21C . . 109.5 ?
H21B C21 H21C . . 109.5 ?
C5 O22 C23 . . 118.12(12) ?
O22 C23 H23A . . 109.5 ?
O22 C23 H23B . . 109.5 ?
H23A C23 H23B . . 109.5 ?
O22 C23 H23C . . 109.5 ?
H23A C23 H23C . . 109.5 ?
H23B C23 H23C . . 109.5 ?

loop_
_geom_bond_atom_site_label_1
_geom_bond_atom_site_label_2
_geom_bond_site_symmetry_2
_geom_bond_distance
_geom_bond_publ_flag
C1 C6 . 1.3875(19) ?
C1 C2 . 1.4000(19) ?
C1 N7 . 1.4069(18) ?
C2 O20 . 1.3731(17) ?
C2 C3 . 1.375(2) ?
C3 C4 . 1.381(2) ?
C3 H3 . 0.93 ?
C4 C5 . 1.378(2) ?
C4 H4 . 0.93 ?
C5 O22 . 1.3787(17) ?
C5 C6 . 1.381(2) ?
C6 H6 . 0.93 ?
N7 C8 . 1.3677(17) ?
N7 H7 . 0.865(15) ?
C8 O9 . 1.2226(15) ?
C8 N10 . 1.3528(17) ?
N10 C11 . 1.4159(17) ?
N10 H10 . 0.867(14) ?
C11 C12 . 1.3874(19) ?
C11 C16 . 1.3878(18) ?
C12 C13 . 1.3764(19) ?
C12 H12 . 0.93 ?
C13 C14 . 1.3913(18) ?
C13 H13 . 0.93 ?
C14 C15 . 1.3835(19) ?
C14 C17 . 1.5090(19) ?
C15 C16 . 1.382(2) ?
C15 H15 . 0.93 ?
C16 H16 . 0.93 ?
C17 C18 . 1.512(2) ?
C17 H17A . 0.97 ?
C17 H17B . 0.97 ?
C18 O19 . 1.4286(17) ?
C18 H18A . 0.97 ?
C18 H18B . 0.97 ?
O19 H19 . 0.867(18) ?
O20 C21 . 1.4122(18) ?
C21 H21A . 0.96 ?
C21 H21B . 0.96 ?
C21 H21C . 0.96 ?
O22 C23 . 1.414(2) ?
C23 H23A . 0.96 ?
C23 H23B . 0.96 ?
C23 H23C . 0.96 ?

loop_
_geom_hbond_atom_site_label_D
_geom_hbond_atom_site_label_H
_geom_hbond_atom_site_label_A
_geom_hbond_site_symmetry_A
_geom_hbond_distance_DH
_geom_hbond_distance_HA
_geom_hbond_distance_DA
_geom_hbond_angle_DHA
N7 H7 O20 . 0.865(15) 2.227(14) 2.6113(16) 106.7(11)
O19 H19 O9 2_656 0.867(18) 1.841(19) 2.7080(14) 178.0(17)
N10 H10 O19 3_666 0.867(14) 2.161(14) 2.9799(15) 157.4(12)
N7 H7 O19 3_666 0.865(15) 2.189(15) 2.9837(15) 152.6(13)

loop_
_cod_related_entry_id
_cod_related_entry_database
_cod_related_entry_code
1 ChemSpider 275119
